data_4027177
loop_
_publ_author_name
'Kyle M. Schmid'
'Lasse Jensen'
'Scott T. Phillips'

_publ_section_title
;
 A Self-Immolative Spacer That Enables Tunable Controlled Release of
 Phenols under Neutral Conditions
;
_journal_name_full 'Journal of Organic Chemistry'
_journal_page_first 4363
_journal_page_last 4374
_journal_paper_doi 10.1021/jo300400q
_journal_volume 77
_journal_year 2012
_chemical_formula_moiety 'C17 H16 N O3'
_chemical_formula_sum 'C17 H16 N O3'
_chemical_formula_weight 282.31
_chemical_name_systematic
; 
 ? 
;
_space_group_IT_number 60
_symmetry_cell_setting orthorhombic
_symmetry_space_group_name_Hall '-P 2n 2ab'
_symmetry_space_group_name_H-M 'P b c n'
_atom_sites_solution_hydrogens geom
_atom_sites_solution_primary direct
_atom_sites_solution_secondary difmap
_audit_creation_method SHELXL-97
_cell_angle_alpha 90.00
_cell_angle_beta 90.00
_cell_angle_gamma 90.00
_cell_formula_units_Z 8
_cell_length_a 20.608(5)
_cell_length_b 9.544(2)
_cell_length_c 15.325(4)
_cell_measurement_reflns_used 2789
_cell_measurement_temperature 298(2)
_cell_measurement_theta_max 27.999
_cell_measurement_theta_min 2.351
_cell_volume 3014.2(12)
_computing_cell_refinement 'Bruker SMART'
_computing_data_collection 'Bruker SMART'
_computing_data_reduction 'Bruker SAINT'
_computing_molecular_graphics 'Bruker SHELXTL'
_computing_publication_material 'Bruker SHELXTL'
_computing_structure_refinement 'SHELXL-97 (Sheldrick, 1997)'
_computing_structure_solution 'SHELXS-97 (Sheldrick, 1990)'
_diffrn_ambient_temperature 298(2)
_diffrn_measured_fraction_theta_full 0.998
_diffrn_measured_fraction_theta_max 0.998
_diffrn_measurement_device_type 'CCD area detector'
_diffrn_measurement_method 'phi and omega scans'
_diffrn_radiation_monochromator graphite
_diffrn_radiation_source 'fine-focus sealed tube'
_diffrn_radiation_type MoK\a
_diffrn_radiation_wavelength 0.71073
_diffrn_reflns_av_R_equivalents 0.0526
_diffrn_reflns_av_sigmaI/netI 0.0333
_diffrn_reflns_limit_h_max 27
_diffrn_reflns_limit_h_min -27
_diffrn_reflns_limit_k_max 12
_diffrn_reflns_limit_k_min -8
_diffrn_reflns_limit_l_max 20
_diffrn_reflns_limit_l_min -19
_diffrn_reflns_number 24238
_diffrn_reflns_theta_full 28.32
_diffrn_reflns_theta_max 28.32
_diffrn_reflns_theta_min 1.98
_exptl_absorpt_coefficient_mu 0.086
_exptl_absorpt_correction_T_max 0.995
_exptl_absorpt_correction_T_min 0.986
_exptl_absorpt_correction_type multi-scan
_exptl_absorpt_process_details SADABS
_exptl_crystal_colour colorless
_exptl_crystal_density_diffrn 1.244
_exptl_crystal_description flat-needle
_exptl_crystal_F_000 1192
_exptl_crystal_size_max 0.36
_exptl_crystal_size_mid 0.12
_exptl_crystal_size_min 0.04
_refine_diff_density_max 0.342
_refine_diff_density_min -0.248
_refine_diff_density_rms 0.039
_refine_ls_extinction_method none
_refine_ls_goodness_of_fit_ref 1.097
_refine_ls_hydrogen_treatment noref
_refine_ls_matrix_type full
_refine_ls_number_parameters 190
_refine_ls_number_reflns 3753
_refine_ls_number_restraints 0
_refine_ls_restrained_S_all 1.097
_refine_ls_R_factor_all 0.1361
_refine_ls_R_factor_gt 0.0803
_refine_ls_shift/su_max 0.000
_refine_ls_shift/su_mean 0.000
_refine_ls_structure_factor_coef Fsqd
_refine_ls_weighting_details 'calc w=1/[\s^2^(Fo^2^)+(0.0994P)^2^+0.9408P] where P=(Fo^2^+2Fc^2^)/3'
_refine_ls_weighting_scheme calc
_refine_ls_wR_factor_gt 0.1989
_refine_ls_wR_factor_ref 0.2305
_reflns_number_gt 2212
_reflns_number_total 3753
_reflns_threshold_expression >2sigma(I)
_cod_data_source_file jo300400q_si_002_1.cif
_cod_data_source_block compound4
_cod_database_code 4027177

loop_
_symmetry_equiv_pos_as_xyz
'x, y, z'
'-x+1/2, -y+1/2, z+1/2'
'-x, y, -z+1/2'
'x+1/2, -y+1/2, -z'
'-x, -y, -z'
'x-1/2, y-1/2, -z-1/2'
'x, -y, z-1/2'
'-x-1/2, y-1/2, z'

loop_
_atom_site_label
_atom_site_type_symbol
_atom_site_fract_x
_atom_site_fract_y
_atom_site_fract_z
_atom_site_U_iso_or_equiv
_atom_site_adp_type
_atom_site_occupancy
_atom_site_symmetry_multiplicity
_atom_site_calc_flag
_atom_site_refinement_flags
N1 N 0.71936(10) 0.7065(2) 0.19799(15) 0.0553(6) Uani 1 1 d .
H1 H 0.7226 0.6181 0.1879 0.066 Uiso 1 1 calc R
O3 O 0.77401(10) 0.91103(19) 0.17626(16) 0.0756(7) Uani 1 1 d .
O2 O 0.80420(10) 0.7105(2) 0.11002(14) 0.0700(6) Uani 1 1 d .
C5 C 0.66586(12) 0.7479(2) 0.24884(17) 0.0481(6) Uani 1 1 d .
C4 C 0.76590(13) 0.7870(3) 0.16338(19) 0.0562(7) Uani 1 1 d .
C8 C 0.55476(13) 0.8141(3) 0.34550(16) 0.0539(7) Uani 1 1 d .
C12 C 0.41107(15) 0.7665(4) 0.48421(19) 0.0666(8) Uani 1 1 d .
C6 C 0.62046(13) 0.6463(3) 0.26924(19) 0.0595(7) Uani 1 1 d .
H6 H 0.6270 0.5547 0.2505 0.071 Uiso 1 1 calc R
O1 O 0.46995(11) 0.7471(2) 0.44381(15) 0.0804(7) Uani 1 1 d .
C9 C 0.60124(14) 0.9129(3) 0.32758(17) 0.0598(7) Uani 1 1 d .
H9 H 0.5954 1.0036 0.3484 0.072 Uiso 1 1 calc R
C10 C 0.65618(13) 0.8829(3) 0.27994(19) 0.0584(7) Uani 1 1 d .
H10 H 0.6866 0.9526 0.2687 0.070 Uiso 1 1 calc R
C17 C 0.37104(14) 0.8798(3) 0.47174(19) 0.0661(8) Uani 1 1 d .
H17 H 0.3831 0.9507 0.4334 0.079 Uiso 1 1 calc R
C11 C 0.49194(14) 0.8559(3) 0.38812(18) 0.0636(8) Uani 1 1 d .
H11A H 0.4983 0.9409 0.4217 0.076 Uiso 1 1 calc R
H11B H 0.4595 0.8745 0.3437 0.076 Uiso 1 1 calc R
C7 C 0.56608(14) 0.6782(3) 0.31652(19) 0.0604(7) Uani 1 1 d .
H7 H 0.5363 0.6080 0.3294 0.072 Uiso 1 1 calc R
C13 C 0.39223(19) 0.6615(4) 0.5402(2) 0.0938(12) Uani 1 1 d .
H13 H 0.4188 0.5840 0.5488 0.113 Uiso 1 1 calc R
C3 C 0.85386(17) 0.7834(4) 0.0647(3) 0.0881(11) Uani 1 1 d .
H3 H 0.8473 0.8261 0.0109 0.106 Uiso 1 1 calc R
C16 C 0.31303(16) 0.8883(4) 0.5162(2) 0.0766(9) Uani 1 1 d .
H16 H 0.2862 0.9654 0.5077 0.092 Uiso 1 1 calc R
C15 C 0.29461(19) 0.7849(5) 0.5723(2) 0.0943(12) Uani 1 1 d .
H15 H 0.2556 0.7917 0.6026 0.113 Uiso 1 1 calc R
C14 C 0.3339(2) 0.6715(5) 0.5837(3) 0.1046(14) Uani 1 1 d .
H14 H 0.3212 0.6000 0.6213 0.126 Uiso 1 1 calc R
C2 C 0.9141(2) 0.7852(6) 0.1087(5) 0.131(2) Uani 1 1 d .
H2 H 0.9481 0.8272 0.0784 0.157 Uiso 1 1 calc R
C1 C 0.9272(4) 0.7419(10) 0.1772(5) 0.223(5) Uani 1 1 d .
H1A H 0.8956 0.6987 0.2110 0.268 Uiso 1 1 calc R
H1B H 0.9693 0.7504 0.1982 0.268 Uiso 1 1 calc R

loop_
_atom_site_aniso_label
_atom_site_aniso_U_11
_atom_site_aniso_U_22
_atom_site_aniso_U_33
_atom_site_aniso_U_23
_atom_site_aniso_U_13
_atom_site_aniso_U_12
N1 0.0592(13) 0.0305(10) 0.0761(15) -0.0046(10) 0.0015(11) 0.0015(9)
O3 0.0754(13) 0.0365(10) 0.1149(18) -0.0125(11) 0.0123(12) -0.0076(9)
O2 0.0705(12) 0.0495(11) 0.0900(14) -0.0105(10) 0.0164(11) 0.0038(9)
C5 0.0517(13) 0.0386(12) 0.0542(14) -0.0013(11) -0.0107(11) 0.0019(11)
C4 0.0562(15) 0.0395(14) 0.0730(18) -0.0044(13) -0.0048(13) 0.0027(12)
C8 0.0635(16) 0.0559(16) 0.0422(13) -0.0018(12) -0.0080(12) 0.0059(13)
C12 0.0685(18) 0.082(2) 0.0497(16) 0.0052(15) -0.0014(13) -0.0092(16)
C6 0.0621(16) 0.0406(14) 0.0758(19) 0.0000(13) -0.0026(14) 0.0025(12)
O1 0.0787(14) 0.0864(16) 0.0762(14) 0.0255(12) 0.0138(12) 0.0123(12)
C9 0.0693(18) 0.0519(16) 0.0583(17) -0.0137(13) -0.0022(13) 0.0010(13)
C10 0.0619(16) 0.0435(14) 0.0699(18) -0.0106(13) 0.0007(14) -0.0047(12)
C17 0.0721(19) 0.0704(19) 0.0557(16) -0.0001(15) 0.0065(14) -0.0069(15)
C11 0.0731(18) 0.0654(18) 0.0523(16) 0.0044(14) 0.0060(14) 0.0056(15)
C7 0.0605(16) 0.0513(16) 0.0694(18) 0.0102(14) -0.0014(13) -0.0026(13)
C13 0.091(3) 0.103(3) 0.088(2) 0.033(2) -0.002(2) -0.010(2)
C3 0.076(2) 0.091(3) 0.097(3) 0.006(2) 0.027(2) -0.0058(19)
C16 0.071(2) 0.092(2) 0.0670(19) -0.0103(18) 0.0071(16) -0.0071(17)
C15 0.073(2) 0.138(4) 0.072(2) 0.003(2) 0.0089(18) -0.021(2)
C14 0.097(3) 0.131(4) 0.086(3) 0.041(3) 0.003(2) -0.032(3)
C2 0.072(3) 0.128(4) 0.193(6) -0.028(4) 0.016(3) -0.004(3)
C1 0.151(6) 0.281(12) 0.238(10) -0.006(8) -0.096(7) 0.031(6)

loop_
_atom_type_symbol
_atom_type_description
_atom_type_scat_dispersion_real
_atom_type_scat_dispersion_imag
_atom_type_scat_source
C C 0.0033 0.0016 'International Tables Vol C Tables 4.2.6.8 and 6.1.1.4'
H H 0.0000 0.0000 'International Tables Vol C Tables 4.2.6.8 and 6.1.1.4'
N N 0.0061 0.0033 'International Tables Vol C Tables 4.2.6.8 and 6.1.1.4'
O O 0.0106 0.0060 'International Tables Vol C Tables 4.2.6.8 and 6.1.1.4'

loop_
_geom_angle_atom_site_label_1
_geom_angle_atom_site_label_2
_geom_angle_atom_site_label_3
_geom_angle
C4 N1 C5 128.3(2)
C4 N1 H1 115.9
C5 N1 H1 115.9
C4 O2 C3 116.9(2)
C6 C5 C10 118.4(2)
C6 C5 N1 117.3(2)
C10 C5 N1 124.3(2)
O3 C4 N1 126.5(3)
O3 C4 O2 123.1(3)
N1 C4 O2 110.4(2)
C9 C8 C7 117.4(3)
C9 C8 C11 120.4(3)
C7 C8 C11 122.0(3)
C17 C12 O1 125.0(3)
C17 C12 C13 119.4(3)
O1 C12 C13 115.6(3)
C7 C6 C5 121.1(3)
C7 C6 H6 119.4
C5 C6 H6 119.4
C12 O1 C11 117.0(2)
C8 C9 C10 122.5(3)
C8 C9 H9 118.8
C10 C9 H9 118.8
C9 C10 C5 119.6(3)
C9 C10 H10 120.2
C5 C10 H10 120.2
C12 C17 C16 119.9(3)
C12 C17 H17 120.0
C16 C17 H17 120.0
O1 C11 C8 110.0(2)
O1 C11 H11A 109.7
C8 C11 H11A 109.7
O1 C11 H11B 109.7
C8 C11 H11B 109.7
H11A C11 H11B 108.2
C6 C7 C8 120.9(3)
C6 C7 H7 119.5
C8 C7 H7 119.5
C12 C13 C14 119.9(4)
C12 C13 H13 120.1
C14 C13 H13 120.1
C2 C3 O2 114.0(4)
C2 C3 H3 123.0
O2 C3 H3 123.0
C15 C16 C17 120.7(4)
C15 C16 H16 119.6
C17 C16 H16 119.6
C16 C15 C14 119.3(4)
C16 C15 H15 120.3
C14 C15 H15 120.3
C15 C14 C13 120.8(4)
C15 C14 H14 119.6
C13 C14 H14 119.6
C1 C2 C3 129.2(7)
C1 C2 H2 115.4
C3 C2 H2 115.4
C2 C1 H1A 120.0
C2 C1 H1B 120.0
H1A C1 H1B 120.0

loop_
_geom_bond_atom_site_label_1
_geom_bond_atom_site_label_2
_geom_bond_distance
N1 C4 1.339(3)
N1 C5 1.407(3)
N1 H1 0.8600
O3 C4 1.211(3)
O2 C4 1.351(3)
O2 C3 1.419(4)
C5 C6 1.383(4)
C5 C10 1.388(3)
C8 C9 1.372(4)
C8 C7 1.391(4)
C8 C11 1.504(4)
C12 C17 1.373(4)
C12 O1 1.375(4)
C12 C13 1.375(5)
C6 C7 1.369(4)
C6 H6 0.9300
O1 C11 1.418(3)
C9 C10 1.377(4)
C9 H9 0.9300
C10 H10 0.9300
C17 C16 1.378(4)
C17 H17 0.9300
C11 H11A 0.9700
C11 H11B 0.9700
C7 H7 0.9300
C13 C14 1.377(6)
C13 H13 0.9300
C3 C2 1.413(6)
C3 H3 0.9300
C16 C15 1.363(5)
C16 H16 0.9300
C15 C14 1.364(6)
C15 H15 0.9300
C14 H14 0.9300
C2 C1 1.160(8)
C2 H2 0.9300
C1 H1A 0.9300
C1 H1B 0.9300

loop_
_geom_torsion_atom_site_label_1
_geom_torsion_atom_site_label_2
_geom_torsion_atom_site_label_3
_geom_torsion_atom_site_label_4
_geom_torsion
C4 N1 C5 C6 173.2(3)
C4 N1 C5 C10 -7.3(4)
C5 N1 C4 O3 7.4(5)
C5 N1 C4 O2 -172.4(2)
C3 O2 C4 O3 -3.1(4)
C3 O2 C4 N1 176.7(3)
C10 C5 C6 C7 2.1(4)
N1 C5 C6 C7 -178.3(2)
C17 C12 O1 C11 3.0(4)
C13 C12 O1 C11 -177.7(3)
C7 C8 C9 C10 2.5(4)
C11 C8 C9 C10 -172.5(3)
C8 C9 C10 C5 -0.4(4)
C6 C5 C10 C9 -1.9(4)
N1 C5 C10 C9 178.5(2)
O1 C12 C17 C16 -179.8(3)
C13 C12 C17 C16 0.9(5)
C12 O1 C11 C8 -176.7(2)
C9 C8 C11 O1 -146.2(3)
C7 C8 C11 O1 39.1(4)
C5 C6 C7 C8 0.0(4)
C9 C8 C7 C6 -2.3(4)
C11 C8 C7 C6 172.6(3)
C17 C12 C13 C14 -0.6(5)
O1 C12 C13 C14 -179.9(3)
C4 O2 C3 C2 92.4(4)
C12 C17 C16 C15 -0.3(5)
C17 C16 C15 C14 -0.7(6)
C16 C15 C14 C13 1.0(6)
C12 C13 C14 C15 -0.4(6)
O2 C3 C2 C1 -4.0(10)

loop_
_cod_related_entry_id
_cod_related_entry_database
_cod_related_entry_code
1 ChemSpider 30659490
